data_7235600
loop_
_publ_author_name
'Hou, Ya Nan'
'Wang, Zhi Nan'
'Bai, Feng Ying'
'Guan, Qing Lin'
'Wang, Xuan'
'Zhang, Rui'
'Xing, Yong Heng'

_publ_section_title
;
 Three novel d7/d10 metal complexes with N-heterocyclic ligand of
 2,6-bis(3-pyrazolyl)pyridine: synthesis, structure, surface photovoltage
 spectroscopy and photocatalytic activity
;
_journal_issue 41
_journal_name_full 'RSC Adv.'
_journal_page_first 21180
_journal_paper_doi 10.1039/C4RA02015D
_journal_volume 4
_journal_year 2014
_chemical_formula_sum 'C50 H41 N10 O4 Zn2'
_chemical_formula_weight 976.67
_space_group_IT_number 2
_space_group_name_Hall '-P 1'
_space_group_name_H-M_alt 'P -1'
_symmetry_cell_setting triclinic
_symmetry_space_group_name_H-M 'P -1'
_atom_sites_solution_hydrogens geom
_atom_sites_solution_primary direct
_atom_sites_solution_secondary difmap
_audit_creation_method SHELXL-97
_cell_angle_alpha 105.61(3)
_cell_angle_beta 102.34(3)
_cell_angle_gamma 90.47(3)
_cell_formula_units_Z 2
_cell_length_a 10.941(2)
_cell_length_b 12.616(3)
_cell_length_c 17.363(4)
_cell_measurement_temperature 293(2)
_cell_measurement_theta_max 25.35
_cell_measurement_theta_min 3.25
_cell_volume 2249.4(10)
_computing_cell_refinement 'Bruker SMART'
_computing_data_collection 'Bruker SMART'
_computing_data_reduction 'Bruker SAINT'
_computing_molecular_graphics 'Bruker SHELXTL'
_computing_publication_material 'Bruker SHELXTL'
_computing_structure_refinement 'SHELXL-97 (Sheldrick, 1997)'
_computing_structure_solution 'SHELXS-97 (Sheldrick, 1990)'
_diffrn_ambient_temperature 293(2)
_diffrn_measured_fraction_theta_full 0.995
_diffrn_measured_fraction_theta_max 0.995
_diffrn_measurement_device_type 'Bruker AXS SMART APEX II CCD'
_diffrn_measurement_method '\w scans'
_diffrn_radiation_monochromator graphite
_diffrn_radiation_source 'fine-focus sealed tube'
_diffrn_radiation_type MoK\a
_diffrn_radiation_wavelength 0.71073
_diffrn_reflns_av_R_equivalents 0.0773
_diffrn_reflns_av_sigmaI/netI 0.1071
_diffrn_reflns_limit_h_max 13
_diffrn_reflns_limit_h_min -13
_diffrn_reflns_limit_k_max 14
_diffrn_reflns_limit_k_min -15
_diffrn_reflns_limit_l_max 20
_diffrn_reflns_limit_l_min -20
_diffrn_reflns_number 18402
_diffrn_reflns_theta_full 25.35
_diffrn_reflns_theta_max 25.35
_diffrn_reflns_theta_min 3.25
_diffrn_standards_decay_% 0
_diffrn_standards_interval_count 0
_diffrn_standards_interval_time 0
_diffrn_standards_number 0
_exptl_absorpt_coefficient_mu 1.124
_exptl_absorpt_correction_T_max 0.967
_exptl_absorpt_correction_T_min 0.558
_exptl_absorpt_correction_type multi-scan
_exptl_absorpt_process_details sadabs
_exptl_crystal_colour deepred
_exptl_crystal_density_diffrn 1.442
_exptl_crystal_density_method 'not measured'
_exptl_crystal_description block
_exptl_crystal_F_000 1006
_exptl_crystal_size_max 0.58
_exptl_crystal_size_mid 0.32
_exptl_crystal_size_min 0.28
_refine_diff_density_max 1.491
_refine_diff_density_min -0.656
_refine_diff_density_rms 0.098
_refine_ls_extinction_coef 0.0053(17)
_refine_ls_extinction_expression Fc^*^=kFc[1+0.001xFc^2^\l^3^/sin(2\q)]^-1/4^
_refine_ls_extinction_method SHELXL
_refine_ls_goodness_of_fit_ref 1.024
_refine_ls_hydrogen_treatment mixed
_refine_ls_matrix_type full
_refine_ls_number_parameters 633
_refine_ls_number_reflns 8180
_refine_ls_number_restraints 133
_refine_ls_restrained_S_all 1.041
_refine_ls_R_factor_all 0.1686
_refine_ls_R_factor_gt 0.0894
_refine_ls_shift/su_max 0.000
_refine_ls_shift/su_mean 0.000
_refine_ls_structure_factor_coef Fsqd
_refine_ls_weighting_details 'calc w=1/[\s^2^(Fo^2^)+(0.1455P)^2^+0.6114P] where P=(Fo^2^+2Fc^2^)/3'
_refine_ls_weighting_scheme calc
_refine_ls_wR_factor_gt 0.2258
_refine_ls_wR_factor_ref 0.2715
_reflns_number_gt 4139
_reflns_number_total 8180
_reflns_threshold_expression >2sigma(I)
_cod_data_source_file c4ra02015d2.cif
_cod_data_source_block x
_cod_depositor_comments
;
The following automatic conversions were performed:

data item '_symmetry_cell_setting' value 'Triclinic' was changed to
'triclinic' in accordance with the
/home/saulius/struct/COD-crude-data/automatic-downloads/DataCite-retrospective/RSC/depositions/lib/dictionaries/cif_core.dic
dictionary named 'cif_core.dic' version 2.4.2 last updated on
2011-04-26.

Automatic conversion script
Id: cif_fix_values 6909 2019-04-08 15:41:33Z antanas 
;
_cod_original_cell_volume 2249.5(8)
_cod_original_sg_symbol_H-M P-1
_cod_database_code 7235600

loop_
_symmetry_equiv_pos_as_xyz
'x, y, z'
'-x, -y, -z'

loop_
_atom_site_label
_atom_site_type_symbol
_atom_site_fract_x
_atom_site_fract_y
_atom_site_fract_z
_atom_site_U_iso_or_equiv
_atom_site_adp_type
_atom_site_occupancy
_atom_site_symmetry_multiplicity
_atom_site_calc_flag
_atom_site_refinement_flags
_atom_site_disorder_assembly
_atom_site_disorder_group
Zn1 Zn 0.33369(8) 0.05391(7) 0.16022(5) 0.0565(3) Uani 1 1 d . . .
C1 C 0.0999(14) -0.3846(9) 0.1811(8) 0.117(4) Uani 1 1 d . . .
H1A H 0.0853 -0.3151 0.2118 0.141 Uiso 1 1 calc R . .
C2 C 0.0711(14) -0.4760(10) 0.2031(9) 0.122(5) Uani 1 1 d . . .
H2A H 0.0431 -0.4672 0.2512 0.146 Uiso 1 1 calc R . .
C3 C 0.0819(12) -0.5782(11) 0.1573(8) 0.107(4) Uani 1 1 d . . .
H3A H 0.0572 -0.6398 0.1713 0.128 Uiso 1 1 calc R . .
C4 C 0.1306(15) -0.5892(9) 0.0888(9) 0.126(5) Uani 1 1 d . . .
H4A H 0.1423 -0.6592 0.0575 0.151 Uiso 1 1 calc R . .
C5 C 0.1623(12) -0.4973(8) 0.0661(8) 0.109(4) Uani 1 1 d . . .
H5A H 0.1915 -0.5061 0.0184 0.131 Uiso 1 1 calc R . .
C6 C 0.1509(8) -0.3946(8) 0.1133(6) 0.073(3) Uani 1 1 d . . .
C7 C 0.1944(8) -0.2956(7) 0.0935(5) 0.064(2) Uani 1 1 d . . .
C8 C 0.2063(8) -0.2784(7) 0.0202(6) 0.066(2) Uani 1 1 d . . .
H8A H 0.1864 -0.3293 -0.0313 0.080 Uiso 1 1 calc R . .
C9 C 0.2535(7) -0.1712(7) 0.0385(5) 0.059(2) Uani 1 1 d . . .
C10 C 0.2879(7) -0.1035(7) -0.0110(5) 0.059(2) Uani 1 1 d . . .
C11 C 0.2813(9) -0.1380(8) -0.0945(5) 0.072(2) Uani 1 1 d . . .
H11A H 0.2501 -0.2091 -0.1251 0.087 Uiso 1 1 calc R . .
C12 C 0.3216(9) -0.0652(9) -0.1312(5) 0.074(3) Uani 1 1 d . . .
H12A H 0.3189 -0.0875 -0.1872 0.089 Uiso 1 1 calc R . .
C13 C 0.3658(8) 0.0397(9) -0.0867(5) 0.072(3) Uani 1 1 d . . .
H13A H 0.3951 0.0889 -0.1111 0.086 Uiso 1 1 calc R . .
C14 C 0.3657(7) 0.0707(7) -0.0035(5) 0.060(2) Uani 1 1 d . . .
C15 C 0.4071(7) 0.1829(7) 0.0546(5) 0.057(2) Uani 1 1 d . . .
C16 C 0.4479(8) 0.2792(7) 0.0428(5) 0.063(2) Uani 1 1 d . . .
H16A H 0.4619 0.2912 -0.0052 0.076 Uiso 1 1 calc R . .
C17 C 0.4634(7) 0.3552(7) 0.1202(5) 0.059(2) Uani 1 1 d . . .
C18 C 0.5067(8) 0.4725(8) 0.1465(6) 0.071(2) Uani 1 1 d . . .
C19 C 0.6012(10) 0.5082(9) 0.1174(7) 0.094(3) Uani 1 1 d . . .
H19A H 0.6354 0.4572 0.0797 0.112 Uiso 1 1 calc R . .
C20 C 0.6473(15) 0.6153(13) 0.1415(9) 0.127(5) Uani 1 1 d . . .
H20A H 0.7161 0.6375 0.1246 0.152 Uiso 1 1 calc R . .
C21 C 0.5857(15) 0.6903(10) 0.1929(9) 0.112(5) Uani 1 1 d . . .
H21A H 0.6123 0.7647 0.2082 0.135 Uiso 1 1 calc R . .
C22 C 0.4872(12) 0.6588(9) 0.2219(7) 0.096(3) Uani 1 1 d . . .
H22A H 0.4476 0.7103 0.2558 0.115 Uiso 1 1 calc R . .
C23 C 0.4503(9) 0.5495(7) 0.1992(6) 0.077(3) Uani 1 1 d . . .
H23A H 0.3860 0.5257 0.2193 0.092 Uiso 1 1 calc R . .
C24 C 0.8726(12) 0.6723(11) 0.3692(8) 0.108(4) Uani 1 1 d . . .
H24A H 0.8507 0.6118 0.3232 0.130 Uiso 1 1 calc R . .
C25 C 0.9844(13) 0.7386(12) 0.3838(10) 0.123(5) Uani 1 1 d . . .
H25A H 1.0378 0.7220 0.3478 0.148 Uiso 1 1 calc R . .
C26 C 1.0132(15) 0.8289(13) 0.4525(10) 0.126(5) Uani 1 1 d . . .
H26A H 1.0851 0.8745 0.4617 0.152 Uiso 1 1 calc R . .
C27 C 0.9384(15) 0.8508(12) 0.5058(9) 0.126(5) Uani 1 1 d . . .
H27A H 0.9593 0.9109 0.5522 0.152 Uiso 1 1 calc R . .
C28 C 0.8315(12) 0.7852(10) 0.4926(7) 0.108(4) Uani 1 1 d . . .
H28A H 0.7820 0.8001 0.5311 0.129 Uiso 1 1 calc R . .
C29 C 0.7964(11) 0.6993(9) 0.4248(6) 0.086(3) Uani 1 1 d . . .
C30 C 0.6790(10) 0.6283(9) 0.4109(6) 0.083(3) Uani 1 1 d . . .
C31 C 0.5764(10) 0.6503(8) 0.4455(6) 0.077(3) Uani 1 1 d . . .
H31A H 0.5647 0.7144 0.4841 0.092 Uiso 1 1 calc R . .
C32 C 0.4952(9) 0.5581(8) 0.4112(5) 0.070(2) Uani 1 1 d . . .
C33 C 0.3693(10) 0.5286(7) 0.4188(5) 0.068(2) Uani 1 1 d . . .
C34 C 0.3030(11) 0.5909(8) 0.4704(6) 0.082(3) Uani 1 1 d . . .
H34A H 0.3366 0.6591 0.5056 0.098 Uiso 1 1 calc R . .
C35 C 0.1847(11) 0.5504(8) 0.4693(6) 0.085(3) Uani 1 1 d . . .
H35A H 0.1368 0.5931 0.5026 0.103 Uiso 1 1 calc R . .
C36 C 0.1372(10) 0.4480(8) 0.4198(6) 0.079(3) Uani 1 1 d . . .
H36A H 0.0582 0.4202 0.4196 0.095 Uiso 1 1 calc R . .
C37 C 0.2104(8) 0.3861(7) 0.3693(5) 0.063(2) Uani 1 1 d . . .
C38 C 0.1756(8) 0.2768(6) 0.3133(5) 0.062(2) Uani 1 1 d . . .
C39 C 0.0711(9) 0.2038(7) 0.2940(6) 0.078(3) Uani 1 1 d . . .
H39A H 0.0000 0.2126 0.3158 0.093 Uiso 1 1 calc R . .
C40 C 0.0976(8) 0.1148(7) 0.2348(5) 0.066(2) Uani 1 1 d . . .
C41 C 0.0193(7) 0.0106(7) 0.1900(5) 0.061(2) Uani 1 1 d . . .
C42 C -0.0352(9) -0.0498(8) 0.2318(6) 0.075(2) Uani 1 1 d . . .
H42A H -0.0252 -0.0238 0.2884 0.090 Uiso 1 1 calc R . .
C43 C -0.1034(9) -0.1469(8) 0.1900(7) 0.083(3) Uani 1 1 d . . .
H43A H -0.1417 -0.1855 0.2183 0.100 Uiso 1 1 calc R . .
C44 C -0.1164(9) -0.1888(8) 0.1068(6) 0.076(3) Uani 1 1 d . . .
H44A H -0.1597 -0.2568 0.0792 0.092 Uiso 1 1 calc R . .
C45 C -0.0648(9) -0.1289(7) 0.0648(6) 0.074(2) Uani 1 1 d . . .
H45A H -0.0762 -0.1548 0.0081 0.089 Uiso 1 1 calc R . .
C46 C 0.0037(8) -0.0306(7) 0.1063(5) 0.062(2) Uani 1 1 d . . .
H46A H 0.0399 0.0085 0.0775 0.074 Uiso 1 1 calc R . .
C47 C 0.5463(16) 0.1183(12) 0.3067(11) 0.096(5) Uani 0.50 1 d PDU . 1
C48 C 0.6641(15) 0.0613(18) 0.3417(12) 0.126(7) Uani 0.50 1 d PDU . 1
H48A H 0.7203 0.1155 0.3844 0.152 Uiso 0.50 1 d PR . 1
H48B H 0.7100 0.0271 0.3013 0.152 Uiso 0.50 1 d PR . 1
C49 C 0.623(2) -0.0104(14) 0.3919(10) 0.122(6) Uani 0.50 1 d PDU . 1
H49A H 0.6904 -0.0503 0.4129 0.146 Uiso 0.50 1 d PR . 1
H49B H 0.5561 -0.0604 0.3548 0.146 Uiso 0.50 1 d PR . 1
C50 C 0.572(2) 0.0670(12) 0.4631(11) 0.129(6) Uani 0.50 1 d PDU . 1
H50A H 0.5165 0.1145 0.4399 0.155 Uiso 0.50 1 d PR . 1
H50B H 0.6422 0.1112 0.5016 0.155 Uiso 0.50 1 d PR . 1
C51 C 0.5000 0.0000 0.5000 0.149(6) Uani 1 2 d SDU . 1
H51A H 0.5612 -0.0439 0.5228 0.179 Uiso 0.50 1 d PR . 1
H51B H 0.4405 -0.0507 0.4568 0.179 Uiso 0.50 1 d PR . 1
C52 C 0.4497(18) 0.0681(16) 0.5718(7) 0.126(6) Uani 0.50 1 d PDU . 1
H52A H 0.3646 0.0711 0.5436 0.151 Uiso 0.50 1 d PR . 1
H52B H 0.4832 0.1432 0.5951 0.151 Uiso 0.50 1 d PR . 1
C53 C 0.4658(18) 0.0174(19) 0.6430(8) 0.149(7) Uani 0.50 1 d PDU . 1
H53A H 0.4441 -0.0606 0.6248 0.179 Uiso 0.50 1 d PR . 1
H53B H 0.4032 0.0532 0.6701 0.179 Uiso 0.50 1 d PR . 1
C54 C 0.5988(17) 0.0580(14) 0.7024(9) 0.083(4) Uani 0.50 1 d PDU A 1
N1 N 0.2323(7) -0.2005(6) 0.1503(4) 0.0704(19) Uani 1 1 d . . .
H1B H 0.2316 -0.1897 0.2013 0.085 Uiso 1 1 calc R . .
N2 N 0.2718(7) -0.1231(6) 0.1195(4) 0.0680(19) Uani 1 1 d . . .
N3 N 0.3269(6) 0.0010(5) 0.0333(4) 0.0566(16) Uani 1 1 d . . .
N4 N 0.3981(6) 0.1952(5) 0.1315(4) 0.0571(16) Uani 1 1 d . . .
N5 N 0.4327(6) 0.3030(5) 0.1723(4) 0.0591(17) Uani 1 1 d . . .
N6 N 0.6601(8) 0.5264(7) 0.3593(5) 0.086(2) Uani 1 1 d . . .
H6A H 0.7116 0.4945 0.3309 0.103 Uiso 1 1 calc R . .
N7 N 0.5474(8) 0.4816(6) 0.3590(5) 0.077(2) Uani 1 1 d . . .
N8 N 0.3206(7) 0.4281(6) 0.3680(4) 0.0652(18) Uani 1 1 d . . .
N9 N 0.2604(6) 0.2344(5) 0.2696(4) 0.0583(17) Uani 1 1 d . . .
N10 N 0.2108(6) 0.1327(5) 0.2198(4) 0.0611(17) Uani 1 1 d . . .
O1W O 0.7848(10) 0.3039(8) 0.3165(8) 0.156(4) Uani 1 1 d . B 1
H1WA H 0.8144 0.2367 0.3122 0.188 Uiso 1 1 d R B 1
H1WB H 0.8379 0.3632 0.3263 0.234 Uiso 1 1 d R B 1
O1 O 0.4783(7) 0.0427(6) 0.2470(4) 0.0184(17) Uani 0.50 1 d PD . 1
O1A O 0.533(2) -0.0136(18) 0.7315(14) 0.134(8) Uiso 0.50 1 d PD . 1
O2W O 0.8000(15) 0.395(2) 0.2668(10) 0.305(12) Uani 1 1 d . . .
H2WA H 0.8372 0.3398 0.2376 0.365 Uiso 1 1 d R . .
O2 O 0.5539(7) 0.2318(6) 0.3316(4) 0.101(2) Uani 1 1 d D . 1
Zn2 Zn 0.43170(9) 0.33603(8) 0.29242(6) 0.0627(4) Uani 1 1 d . . .

loop_
_atom_site_aniso_label
_atom_site_aniso_U_11
_atom_site_aniso_U_22
_atom_site_aniso_U_33
_atom_site_aniso_U_23
_atom_site_aniso_U_13
_atom_site_aniso_U_12
Zn1 0.0588(6) 0.0545(6) 0.0509(6) 0.0036(4) 0.0154(4) 0.0015(4)
C1 0.181(14) 0.074(7) 0.120(10) 0.035(7) 0.073(10) 0.029(8)
C2 0.193(14) 0.083(8) 0.122(10) 0.040(8) 0.090(10) 0.042(9)
C3 0.117(10) 0.111(9) 0.091(9) 0.038(8) 0.010(7) -0.007(8)
C4 0.180(14) 0.065(7) 0.111(10) -0.009(7) 0.028(10) -0.040(8)
C5 0.130(10) 0.064(6) 0.116(9) -0.019(6) 0.049(8) -0.036(6)
C6 0.060(5) 0.078(6) 0.064(6) 0.004(5) -0.002(4) -0.001(5)
C7 0.060(5) 0.058(5) 0.064(6) 0.005(4) 0.009(4) 0.002(4)
C8 0.061(5) 0.063(5) 0.063(6) -0.003(4) 0.013(4) 0.001(4)
C9 0.048(4) 0.061(5) 0.053(5) -0.007(4) 0.007(4) 0.001(4)
C10 0.048(4) 0.069(5) 0.052(5) 0.005(4) 0.008(4) 0.009(4)
C11 0.078(6) 0.075(6) 0.055(5) -0.003(5) 0.021(5) 0.012(5)
C12 0.069(6) 0.098(7) 0.044(5) -0.003(5) 0.016(4) 0.014(5)
C13 0.060(5) 0.107(7) 0.046(5) 0.013(5) 0.017(4) 0.021(5)
C14 0.043(4) 0.074(5) 0.061(5) 0.012(4) 0.016(4) 0.008(4)
C15 0.050(4) 0.070(5) 0.053(5) 0.013(4) 0.017(4) 0.006(4)
C16 0.058(5) 0.079(6) 0.057(5) 0.027(5) 0.011(4) -0.003(4)
C17 0.049(5) 0.063(5) 0.070(6) 0.025(5) 0.017(4) -0.002(4)
C18 0.060(5) 0.075(6) 0.081(6) 0.028(5) 0.016(5) -0.007(5)
C19 0.096(8) 0.098(8) 0.096(8) 0.033(7) 0.035(6) -0.021(6)
C20 0.150(13) 0.123(11) 0.129(12) 0.052(10) 0.054(10) -0.037(10)
C21 0.139(12) 0.078(7) 0.108(10) 0.043(7) -0.015(9) -0.034(8)
C22 0.104(9) 0.076(7) 0.103(9) 0.028(6) 0.010(7) 0.003(6)
C23 0.075(6) 0.064(5) 0.095(7) 0.027(5) 0.019(5) 0.002(5)
C24 0.098(9) 0.132(10) 0.092(9) 0.033(8) 0.013(7) -0.018(8)
C25 0.108(10) 0.144(12) 0.124(12) 0.052(10) 0.021(9) -0.032(9)
C26 0.118(11) 0.140(12) 0.113(12) 0.047(10) -0.004(10) -0.036(10)
C27 0.145(13) 0.124(10) 0.097(10) 0.023(8) 0.012(9) -0.056(10)
C28 0.125(10) 0.100(8) 0.091(8) 0.023(7) 0.014(7) -0.035(8)
C29 0.095(8) 0.093(7) 0.063(6) 0.026(6) -0.004(6) -0.009(6)
C30 0.084(7) 0.096(7) 0.054(6) 0.012(5) -0.001(5) -0.012(6)
C31 0.090(7) 0.062(5) 0.070(6) 0.011(5) 0.009(6) -0.003(5)
C32 0.080(6) 0.074(6) 0.051(5) 0.013(5) 0.009(5) -0.004(5)
C33 0.100(7) 0.057(5) 0.045(5) 0.008(4) 0.019(5) 0.004(5)
C34 0.102(8) 0.064(5) 0.074(6) 0.005(5) 0.028(6) 0.014(6)
C35 0.115(9) 0.064(6) 0.074(7) 0.001(5) 0.037(6) 0.018(6)
C36 0.089(7) 0.083(6) 0.071(6) 0.013(5) 0.039(5) 0.023(5)
C37 0.065(5) 0.066(5) 0.055(5) 0.007(4) 0.020(4) 0.001(4)
C38 0.070(5) 0.059(5) 0.052(5) -0.003(4) 0.027(4) -0.002(4)
C39 0.085(7) 0.069(5) 0.075(6) -0.008(5) 0.046(5) -0.005(5)
C40 0.069(6) 0.067(5) 0.061(5) 0.011(4) 0.024(4) -0.001(4)
C41 0.053(5) 0.057(4) 0.072(6) 0.010(4) 0.022(4) 0.002(4)
C42 0.075(6) 0.085(6) 0.069(6) 0.018(5) 0.028(5) -0.013(5)
C43 0.074(6) 0.086(7) 0.100(8) 0.037(6) 0.026(6) -0.014(5)
C44 0.075(6) 0.065(5) 0.080(7) 0.012(5) 0.007(5) -0.012(5)
C45 0.073(6) 0.071(6) 0.068(6) 0.004(5) 0.013(5) -0.005(5)
C46 0.061(5) 0.066(5) 0.059(5) 0.013(4) 0.018(4) 0.004(4)
C47 0.090(11) 0.128(12) 0.089(11) 0.055(10) 0.029(9) 0.031(10)
C48 0.113(12) 0.122(12) 0.120(12) 0.018(11) -0.008(11) 0.039(10)
C49 0.103(11) 0.122(11) 0.123(12) 0.017(10) 0.010(10) 0.044(10)
C50 0.146(11) 0.124(10) 0.109(10) 0.033(9) 0.005(9) 0.030(9)
C51 0.155(11) 0.131(10) 0.128(10) -0.006(8) 0.016(9) 0.040(9)
C52 0.161(12) 0.122(11) 0.087(10) 0.029(9) 0.011(10) 0.048(10)
C53 0.182(12) 0.128(11) 0.124(11) 0.017(10) 0.028(11) 0.042(11)
C54 0.128(9) 0.079(7) 0.043(7) 0.025(6) 0.007(6) 0.048(7)
N1 0.085(5) 0.061(4) 0.056(4) 0.000(4) 0.016(4) 0.002(4)
N2 0.078(5) 0.057(4) 0.064(5) 0.007(4) 0.018(4) 0.009(4)
N3 0.047(4) 0.060(4) 0.056(4) 0.003(3) 0.014(3) 0.002(3)
N4 0.054(4) 0.057(4) 0.053(4) 0.005(3) 0.010(3) 0.004(3)
N5 0.055(4) 0.055(4) 0.063(4) 0.009(3) 0.015(3) -0.003(3)
N6 0.076(6) 0.101(6) 0.069(5) 0.009(5) 0.010(4) -0.011(5)
N7 0.074(5) 0.084(5) 0.063(5) 0.007(4) 0.015(4) -0.005(4)
N8 0.074(5) 0.065(4) 0.053(4) 0.010(3) 0.015(4) 0.000(4)
N9 0.060(4) 0.054(4) 0.054(4) -0.002(3) 0.021(3) 0.002(3)
N10 0.061(4) 0.056(4) 0.065(4) 0.005(3) 0.024(3) 0.000(3)
O1W 0.133(8) 0.124(7) 0.185(11) -0.005(7) 0.036(8) 0.045(6)
O1 0.035(4) 0.013(3) 0.009(3) 0.009(3) 0.000(3) -0.005(3)
O2W 0.168(13) 0.54(4) 0.153(13) 0.005(17) 0.052(10) -0.052(19)
O2 0.096(5) 0.120(6) 0.077(5) 0.018(4) 0.009(4) 0.042(4)
Zn2 0.0652(7) 0.0606(6) 0.0560(6) 0.0034(5) 0.0164(5) -0.0007(5)

loop_
_atom_type_symbol
_atom_type_description
_atom_type_scat_dispersion_real
_atom_type_scat_dispersion_imag
_atom_type_scat_source
C C 0.0033 0.0016 'International Tables Vol C Tables 4.2.6.8 and 6.1.1.4'
H H 0.0000 0.0000 'International Tables Vol C Tables 4.2.6.8 and 6.1.1.4'
N N 0.0061 0.0033 'International Tables Vol C Tables 4.2.6.8 and 6.1.1.4'
O O 0.0106 0.0060 'International Tables Vol C Tables 4.2.6.8 and 6.1.1.4'
Zn Zn 0.2839 1.4301 'International Tables Vol C Tables 4.2.6.8 and 6.1.1.4'

loop_
_geom_angle_atom_site_label_1
_geom_angle_atom_site_label_2
_geom_angle_atom_site_label_3
_geom_angle
_geom_angle_site_symmetry_1
_geom_angle_site_symmetry_3
O1 Zn1 N10 104.8(3) . .
O1 Zn1 N3 124.9(3) . .
N10 Zn1 N3 130.1(3) . .
O1 Zn1 N4 99.8(3) . .
N10 Zn1 N4 94.6(3) . .
N3 Zn1 N4 75.1(3) . .
O1 Zn1 N2 96.0(3) . .
N10 Zn1 N2 107.3(3) . .
N3 Zn1 N2 73.6(3) . .
N4 Zn1 N2 148.6(3) . .
O1 Zn1 O1A 14.1(6) . 2_656
N10 Zn1 O1A 98.7(6) . 2_656
N3 Zn1 O1A 130.5(6) . 2_656
N4 Zn1 O1A 113.2(5) . 2_656
N2 Zn1 O1A 85.9(6) . 2_656
C2 C1 C6 120.3(11) . .
C2 C1 H1A 119.8 . .
C6 C1 H1A 119.8 . .
C3 C2 C1 121.9(12) . .
C3 C2 H2A 119.1 . .
C1 C2 H2A 119.1 . .
C2 C3 C4 118.1(12) . .
C2 C3 H3A 120.9 . .
C4 C3 H3A 120.9 . .
C3 C4 C5 120.8(12) . .
C3 C4 H4A 119.6 . .
C5 C4 H4A 119.6 . .
C6 C5 C4 120.1(12) . .
C6 C5 H5A 119.9 . .
C4 C5 H5A 119.9 . .
C5 C6 C1 118.5(11) . .
C5 C6 C7 120.6(10) . .
C1 C6 C7 120.9(9) . .
N1 C7 C8 106.0(8) . .
N1 C7 C6 122.5(9) . .
C8 C7 C6 131.5(8) . .
C9 C8 C7 106.3(8) . .
C9 C8 H8A 126.9 . .
C7 C8 H8A 126.9 . .
N2 C9 C8 110.1(8) . .
N2 C9 C10 116.5(7) . .
C8 C9 C10 133.4(8) . .
N3 C10 C11 121.4(9) . .
N3 C10 C9 112.7(7) . .
C11 C10 C9 125.9(8) . .
C12 C11 C10 118.6(9) . .
C12 C11 H11A 120.7 . .
C10 C11 H11A 120.7 . .
C13 C12 C11 120.8(9) . .
C13 C12 H12A 119.6 . .
C11 C12 H12A 119.6 . .
C12 C13 C14 117.9(9) . .
C12 C13 H13A 121.1 . .
C14 C13 H13A 121.1 . .
N3 C14 C13 122.1(8) . .
N3 C14 C15 112.4(7) . .
C13 C14 C15 125.5(9) . .
N4 C15 C16 112.2(7) . .
N4 C15 C14 115.7(7) . .
C16 C15 C14 132.0(8) . .
C15 C16 C17 103.6(7) . .
C15 C16 H16A 128.2 . .
C17 C16 H16A 128.2 . .
N5 C17 C16 108.6(7) . .
N5 C17 C18 122.1(8) . .
C16 C17 C18 129.3(8) . .
C19 C18 C23 118.9(9) . .
C19 C18 C17 120.2(10) . .
C23 C18 C17 121.0(8) . .
C20 C19 C18 122.6(12) . .
C20 C19 H19A 118.7 . .
C18 C19 H19A 118.7 . .
C19 C20 C21 116.4(12) . .
C19 C20 H20A 121.8 . .
C21 C20 H20A 121.8 . .
C22 C21 C20 122.9(11) . .
C22 C21 H21A 118.5 . .
C20 C21 H21A 118.5 . .
C23 C22 C21 117.6(12) . .
C23 C22 H22A 121.2 . .
C21 C22 H22A 121.2 . .
C22 C23 C18 121.4(10) . .
C22 C23 H23A 119.3 . .
C18 C23 H23A 119.3 . .
C29 C24 C25 118.6(13) . .
C29 C24 H24A 120.7 . .
C25 C24 H24A 120.7 . .
C26 C25 C24 119.1(15) . .
C26 C25 H25A 120.4 . .
C24 C25 H25A 120.4 . .
C27 C26 C25 120.5(14) . .
C27 C26 H26A 119.8 . .
C25 C26 H26A 119.8 . .
C26 C27 C28 120.4(14) . .
C26 C27 H27A 119.8 . .
C28 C27 H27A 119.8 . .
C29 C28 C27 121.4(14) . .
C29 C28 H28A 119.3 . .
C27 C28 H28A 119.3 . .
C28 C29 C24 119.9(12) . .
C28 C29 C30 120.9(12) . .
C24 C29 C30 119.1(11) . .
N6 C30 C31 108.5(9) . .
N6 C30 C29 122.0(11) . .
C31 C30 C29 129.5(10) . .
C32 C31 C30 105.7(9) . .
C32 C31 H31A 127.2 . .
C30 C31 H31A 127.2 . .
N7 C32 C31 109.3(9) . .
N7 C32 C33 116.8(8) . .
C31 C32 C33 133.9(9) . .
C34 C33 N8 120.7(10) . .
C34 C33 C32 126.2(9) . .
N8 C33 C32 113.2(8) . .
C33 C34 C35 118.5(9) . .
C33 C34 H34A 120.7 . .
C35 C34 H34A 120.7 . .
C36 C35 C34 120.7(10) . .
C36 C35 H35A 119.7 . .
C34 C35 H35A 119.7 . .
C35 C36 C37 118.6(10) . .
C35 C36 H36A 120.7 . .
C37 C36 H36A 120.7 . .
N8 C37 C36 120.0(8) . .
N8 C37 C38 113.8(8) . .
C36 C37 C38 126.1(9) . .
N9 C38 C39 111.0(7) . .
N9 C38 C37 115.5(8) . .
C39 C38 C37 133.5(8) . .
C40 C39 C38 103.6(8) . .
C40 C39 H39A 128.2 . .
C38 C39 H39A 128.2 . .
N10 C40 C39 110.6(8) . .
N10 C40 C41 120.8(7) . .
C39 C40 C41 128.6(9) . .
C46 C41 C42 118.6(8) . .
C46 C41 C40 120.4(8) . .
C42 C41 C40 121.0(8) . .
C43 C42 C41 120.1(9) . .
C43 C42 H42A 119.9 . .
C41 C42 H42A 119.9 . .
C42 C43 C44 121.0(9) . .
C42 C43 H43A 119.5 . .
C44 C43 H43A 119.5 . .
C45 C44 C43 119.2(9) . .
C45 C44 H44A 120.4 . .
C43 C44 H44A 120.4 . .
C44 C45 C46 120.2(9) . .
C44 C45 H45A 119.9 . .
C46 C45 H45A 119.9 . .
C45 C46 C41 120.8(9) . .
C45 C46 H46A 119.6 . .
C41 C46 H46A 119.6 . .
O1 C47 O2 135.6(12) . .
O1 C47 O1A 24.5(9) . 2_656
O2 C47 O1A 148.5(16) . 2_656
O1 C47 C48 106.1(13) . .
O2 C47 C48 116.2(14) . .
O1A C47 C48 94.3(14) 2_656 .
C49 C48 C47 107.9(9) . .
C49 C48 C53 33.8(10) . 2_656
C47 C48 C53 77.4(10) . 2_656
C49 C48 H48A 100.3 . .
C47 C48 H48A 109.2 . .
C53 C48 H48A 124.8 2_656 .
C49 C48 H48B 117.3 . .
C47 C48 H48B 113.5 . .
C53 C48 H48B 119.7 2_656 .
H48A C48 H48B 107.7 . .
C53 C49 C52 75.1(13) 2_656 2_656
C53 C49 C48 89.1(13) 2_656 .
C52 C49 C48 163.4(15) 2_656 .
C53 C49 C50 86.9(14) 2_656 .
C52 C49 C50 66.7(10) 2_656 .
C48 C49 C50 107.9(9) . .
C53 C49 H49A 144.8 2_656 .
C52 C49 H49A 84.5 2_656 .
C48 C49 H49A 111.8 . .
C50 C49 H49A 111.1 . .
C53 C49 H49B 34.5 2_656 .
C52 C49 H49B 64.0 2_656 .
C48 C49 H49B 105.6 . .
C50 C49 H49B 109.7 . .
H49A C49 H49B 110.5 . .
C51 C50 C49 110.2(10) . .
C51 C50 C52 57.8(7) . 2_656
C49 C50 C52 52.4(7) . 2_656
C51 C50 C53 99.6(11) . 2_656
C49 C50 C53 34.0(10) . 2_656
C52 C50 C53 51.7(7) 2_656 2_656
C51 C50 H50A 108.9 . .
C49 C50 H50A 107.6 . .
C52 C50 H50A 121.7 2_656 .
C53 C50 H50A 81.6 2_656 .
C51 C50 H50B 113.6 . .
C49 C50 H50B 107.6 . .
C52 C50 H50B 129.1 2_656 .
C53 C50 H50B 138.4 2_656 .
H50A C50 H50B 108.8 . .
C50 C51 C50 179.999(3) . 2_656
C50 C51 C52 114.1(9) . .
C50 C51 C52 66.0(9) 2_656 .
C50 C51 C52 66.0(9) . 2_656
C50 C51 C52 114.0(9) 2_656 2_656
C52 C51 C52 180.0(12) . 2_656
C50 C51 H51A 104.3 . .
C50 C51 H51A 75.7 2_656 .
C52 C51 H51A 105.7 . .
C52 C51 H51A 74.3 2_656 .
C50 C51 H51B 108.9 . .
C50 C51 H51B 71.1 2_656 .
C52 C51 H51B 116.4 . .
C52 C51 H51B 63.6 2_656 .
H51A C51 H51B 106.3 . .
C49 C52 C53 40.4(12) 2_656 .
C49 C52 C51 117.1(14) 2_656 .
C53 C52 C51 113.4(10) . .
C49 C52 C50 60.9(10) 2_656 2_656
C53 C52 C50 70.1(12) . 2_656
C51 C52 C50 56.3(6) . 2_656
C49 C52 H52A 75.6 2_656 .
C53 C52 H52A 115.6 . .
C51 C52 H52A 99.2 . .
C50 C52 H52A 87.2 2_656 .
C49 C52 H52B 125.0 2_656 .
C53 C52 H52B 105.8 . .
C51 C52 H52B 116.7 . .
C50 C52 H52B 166.2 2_656 .
H52A C52 H52B 106.2 . .
C49 C53 C52 64.5(11) 2_656 .
C49 C53 C54 167(2) 2_656 .
C52 C53 C54 109.3(10) . .
C49 C53 O1A 134.9(13) 2_656 .
C52 C53 O1A 160.0(13) . .
C54 C53 O1A 50.7(8) . .
C49 C53 C50 59.1(11) 2_656 2_656
C52 C53 C50 58.2(11) . 2_656
C54 C53 C50 129.1(14) . 2_656
O1A C53 C50 131.2(17) . 2_656
C49 C53 C48 57.1(10) 2_656 2_656
C52 C53 C48 121.4(13) . 2_656
C54 C53 C48 128.8(10) . 2_656
O1A C53 C48 78.5(10) . 2_656
C50 C53 C48 86.8(10) 2_656 2_656
C49 C53 H53A 75.9 2_656 .
C52 C53 H53A 111.9 . .
C54 C53 H53A 117.2 . .
O1A C53 H53A 81.9 . .
C50 C53 H53A 54.1 2_656 .
C48 C53 H53A 50.4 2_656 .
C49 C53 H53B 63.5 2_656 .
C52 C53 H53B 100.4 . .
C54 C53 H53B 108.0 . .
O1A C53 H53B 88.1 . .
C50 C53 H53B 122.5 2_656 .
C48 C53 H53B 58.3 2_656 .
H53A C53 H53B 108.6 . .
O1A C54 C53 69.1(13) . .
C7 N1 N2 112.6(8) . .
C7 N1 H1B 123.7 . .
N2 N1 H1B 123.7 . .
N1 N2 C9 105.0(7) . .
N1 N2 Zn1 138.9(6) . .
C9 N2 Zn1 115.7(6) . .
C14 N3 C10 119.1(7) . .
C14 N3 Zn1 119.6(5) . .
C10 N3 Zn1 121.2(6) . .
C15 N4 N5 106.4(7) . .
C15 N4 Zn1 117.2(5) . .
N5 N4 Zn1 136.4(5) . .
C17 N5 N4 109.2(7) . .
C17 N5 Zn2 138.7(6) . .
N4 N5 Zn2 112.0(5) . .
C30 N6 N7 109.3(9) . .
C30 N6 H6A 125.3 . .
N7 N6 H6A 125.3 . .
N6 N7 C32 107.1(8) . .
N6 N7 Zn2 136.9(7) . .
C32 N7 Zn2 115.6(7) . .
C37 N8 C33 121.4(8) . .
C37 N8 Zn2 120.5(6) . .
C33 N8 Zn2 118.0(6) . .
C38 N9 N10 107.0(6) . .
C38 N9 Zn2 116.4(5) . .
N10 N9 Zn2 136.5(5) . .
C40 N10 N9 107.7(6) . .
C40 N10 Zn1 140.4(6) . .
N9 N10 Zn1 111.3(5) . .
H1WA O1W H1WB 120.0 . .
O1A O1 C47 96(3) 2_656 .
O1A O1 Zn1 115(3) 2_656 .
C47 O1 Zn1 130.6(8) . .
O1 O1A C54 160(3) 2_656 .
O1 O1A C47 60(2) 2_656 2_656
C54 O1A C47 135(2) . 2_656
O1 O1A C53 140(3) 2_656 .
C54 O1A C53 60.3(9) . .
C47 O1A C53 84.0(15) 2_656 .
O1 O1A Zn1 51(2) 2_656 2_656
C54 O1A Zn1 108.3(13) . 2_656
C47 O1A Zn1 101.8(12) 2_656 2_656
C53 O1A Zn1 166.2(13) . 2_656
H1WB O2W H2WA 88.8 . .
C47 O2 Zn2 128.6(8) . .
N5 Zn2 O2 103.0(3) . .
N5 Zn2 N8 134.7(3) . .
O2 Zn2 N8 121.6(3) . .
N5 Zn2 N7 109.6(3) . .
O2 Zn2 N7 95.1(3) . .
N8 Zn2 N7 76.3(3) . .
N5 Zn2 N9 93.5(3) . .
O2 Zn2 N9 98.1(3) . .
N8 Zn2 N9 73.8(3) . .
N7 Zn2 N9 150.0(3) . .

loop_
_geom_bond_atom_site_label_1
_geom_bond_atom_site_label_2
_geom_bond_distance
_geom_bond_site_symmetry_2
Zn1 O1 1.973(7) .
Zn1 N10 1.983(7) .
Zn1 N3 2.108(7) .
Zn1 N4 2.129(7) .
Zn1 N2 2.206(7) .
Zn1 O1A 2.30(2) 2_656
C1 C2 1.363(15) .
C1 C6 1.384(15) .
C1 H1A 0.9300 .
C2 C3 1.341(16) .
C2 H2A 0.9300 .
C3 C4 1.378(17) .
C3 H3A 0.9300 .
C4 C5 1.385(16) .
C4 H4A 0.9300 .
C5 C6 1.357(13) .
C5 H5A 0.9300 .
C6 C7 1.482(13) .
C7 N1 1.329(10) .
C7 C8 1.379(12) .
C8 C9 1.372(11) .
C8 H8A 0.9300 .
C9 N2 1.343(10) .
C9 C10 1.463(12) .
C10 N3 1.347(10) .
C10 C11 1.382(11) .
C11 C12 1.369(13) .
C11 H11A 0.9300 .
C12 C13 1.365(13) .
C12 H12A 0.9300 .
C13 C14 1.392(11) .
C13 H13A 0.9300 .
C14 N3 1.332(10) .
C14 C15 1.500(11) .
C15 N4 1.327(10) .
C15 C16 1.371(11) .
C16 C17 1.400(12) .
C16 H16A 0.9300 .
C17 N5 1.346(10) .
C17 C18 1.468(12) .
C18 C19 1.365(13) .
C18 C23 1.391(13) .
C19 C20 1.360(16) .
C19 H19A 0.9300 .
C20 C21 1.401(19) .
C20 H20A 0.9300 .
C21 C22 1.381(17) .
C21 H21A 0.9300 .
C22 C23 1.360(13) .
C22 H22A 0.9300 .
C23 H23A 0.9300 .
C24 C29 1.385(16) .
C24 C25 1.412(16) .
C24 H24A 0.9300 .
C25 C26 1.386(19) .
C25 H25A 0.9300 .
C26 C27 1.339(19) .
C26 H26A 0.9300 .
C27 C28 1.368(16) .
C27 H27A 0.9300 .
C28 C29 1.349(14) .
C28 H28A 0.9300 .
C29 C30 1.497(15) .
C30 N6 1.340(12) .
C30 C31 1.380(14) .
C31 C32 1.371(13) .
C31 H31A 0.9300 .
C32 N7 1.355(12) .
C32 C33 1.466(13) .
C33 C34 1.362(13) .
C33 N8 1.362(10) .
C34 C35 1.381(14) .
C34 H34A 0.9300 .
C35 C36 1.371(13) .
C35 H35A 0.9300 .
C36 C37 1.400(12) .
C36 H36A 0.9300 .
C37 N8 1.320(11) .
C37 C38 1.451(11) .
C38 N9 1.347(10) .
C38 C39 1.386(12) .
C39 C40 1.384(12) .
C39 H39A 0.9300 .
C40 N10 1.347(10) .
C40 C41 1.489(11) .
C41 C46 1.376(11) .
C41 C42 1.393(12) .
C42 C43 1.364(13) .
C42 H42A 0.9300 .
C43 C44 1.374(13) .
C43 H43A 0.9300 .
C44 C45 1.373(13) .
C44 H44A 0.9300 .
C45 C46 1.375(12) .
C45 H45A 0.9300 .
C46 H46A 0.9300 .
C47 O1 1.289(15) .
C47 O2 1.376(14) .
C47 O1A 1.48(3) 2_656
C47 C48 1.569(10) .
C48 C49 1.539(10) .
C48 C53 1.83(2) 2_656
C48 H48A 0.9600 .
C48 H48B 0.9599 .
C49 C53 1.02(3) 2_656
C49 C52 1.418(18) 2_656
C49 C50 1.563(10) .
C49 H49A 0.9600 .
C49 H49B 0.9600 .
C50 C51 1.497(9) .
C50 C52 1.64(3) 2_656
C50 C53 1.82(2) 2_656
C50 H50A 0.9598 .
C50 H50B 0.9599 .
C51 C50 1.497(9) 2_656
C51 C52 1.523(9) .
C51 C52 1.523(9) 2_656
C51 H51A 0.9600 .
C51 H51B 0.9600 .
C52 C49 1.418(18) 2_656
C52 C53 1.518(10) .
C52 C50 1.64(3) 2_656
C52 H52A 0.9600 .
C52 H52B 0.9600 .
C53 C49 1.02(3) 2_656
C53 C54 1.583(10) .
C53 O1A 1.70(3) .
C53 C50 1.82(2) 2_656
C53 C48 1.83(2) 2_656
C53 H53A 0.9601 .
C53 H53B 0.9600 .
C54 O1A 1.410(17) .
N1 N2 1.341(10) .
N1 H1B 0.8600 .
N4 N5 1.362(8) .
N5 Zn2 2.016(7) .
N6 N7 1.350(10) .
N6 H6A 0.8600 .
N7 Zn2 2.123(8) .
N8 Zn2 2.106(7) .
N9 N10 1.371(8) .
N9 Zn2 2.163(7) .
O1W H1WA 0.9000 .
O1W H1WB 0.9000 .
O1 O1A 0.62(2) 2_656
O1A O1 0.62(2) 2_656
O1A C47 1.48(3) 2_656
O1A Zn1 2.30(2) 2_656
O2W H1WB 1.2017 .
O2W H2WA 0.8999 .
O2 Zn2 2.026(6) .
